data_4326064
loop_
_publ_author_name
'Ines Maria Hauptvogel'
'Ralf Biedermann'
'Nicole Klein'
'Irena Senkovska'
'Amandine Cadiau'
'Dirk Wallacher'
'Ralf Feyerherm'
'Stefan Kaskel'

_publ_contact_author_address
;Department of Inorganic Chemistry
University of Technology Dresden
Bergstrasse 66
D-01069 Dresden 
Germany
;
_publ_contact_author_email 'Stefan.Kaskel@chemie.tu-dresden.de '
_publ_contact_author_fax (+49)035146337287
_publ_contact_author_name 'Stefan Kaskel'
_publ_contact_author_phone '00490351/46334885  '
_publ_section_title
;
 Flexible and Hydrophobic Zn-Based Metal-Organic Framework
;
_journal_name_full 'Inorganic Chemistry'
_journal_page_first 8367
_journal_page_last 8374
_journal_paper_doi 10.1021/ic200937u
_journal_volume 50
_journal_year 2011
_chemical_formula_moiety 'C31 H22 N O4 Zn'
_chemical_formula_sum 'C31 H22 N O4 Zn'
_chemical_formula_weight 537.87
_chemical_name_common Zn2(adb)2(dabco)
_chemical_name_systematic
;
 ?
;
_space_group_IT_number 139
_symmetry_cell_setting tetragonal
_symmetry_space_group_name_Hall '-I 4 2'
_symmetry_space_group_name_H-M 'I 4/m m m'
_atom_sites_solution_hydrogens geom
_atom_sites_solution_primary direct
_atom_sites_solution_secondary difmap
_audit_creation_method SHELXL-97
_cell_angle_alpha 90.00
_cell_angle_beta 90.00
_cell_angle_gamma 90.00
_cell_formula_units_Z 4
_cell_length_a 19.5316(8)
_cell_length_b 19.5316(8)
_cell_length_c 9.6779(3)
_cell_measurement_reflns_used 4459
_cell_measurement_temperature 293(2)
_cell_measurement_theta_max 23.68
_cell_measurement_theta_min 2.35
_cell_volume 3692.0(2)
_computing_cell_refinement 'Bruker SAINT'
_computing_data_collection 'Bruker APEX2'
_computing_data_reduction 'Bruker SAINT'
_computing_molecular_graphics 'Diamond 3.2'
_computing_publication_material WinGX
_computing_structure_refinement 'SHELXL-97 (Sheldrick, 1997)'
_computing_structure_solution 'SUPERFLIP (Palatinus, 2007)'
_diffrn_ambient_temperature 293(2)
_diffrn_measured_fraction_theta_full 0.998
_diffrn_measured_fraction_theta_max 0.998
_diffrn_measurement_device_type 'Bruker APEX-II CCD'
_diffrn_measurement_method '\f and \w scans'
_diffrn_radiation_monochromator graphite
_diffrn_radiation_source 'fine-focus sealed tube'
_diffrn_radiation_type MoK\a
_diffrn_radiation_wavelength 0.71073
_diffrn_reflns_av_R_equivalents 0.0694
_diffrn_reflns_av_sigmaI/netI 0.0288
_diffrn_reflns_limit_h_max 24
_diffrn_reflns_limit_h_min -19
_diffrn_reflns_limit_k_max 24
_diffrn_reflns_limit_k_min -23
_diffrn_reflns_limit_l_max 11
_diffrn_reflns_limit_l_min -10
_diffrn_reflns_number 13141
_diffrn_reflns_theta_full 25.99
_diffrn_reflns_theta_max 25.99
_diffrn_reflns_theta_min 2.09
_diffrn_standards_number 0
_exptl_absorpt_coefficient_mu 0.691
_exptl_absorpt_correction_type none
_exptl_crystal_colour colorless
_exptl_crystal_density_diffrn 0.968
_exptl_crystal_description block
_exptl_crystal_F_000 1108
_exptl_crystal_size_max 0.22
_exptl_crystal_size_mid 0.16
_exptl_crystal_size_min 0.06
_platon_squeeze_details
;
;
_refine_diff_density_max 0.317
_refine_diff_density_min -0.374
_refine_diff_density_rms 0.071
_refine_ls_extinction_method none
_refine_ls_goodness_of_fit_ref 0.926
_refine_ls_hydrogen_treatment mixed
_refine_ls_matrix_type full
_refine_ls_number_parameters 72
_refine_ls_number_reflns 1063
_refine_ls_number_restraints 10
_refine_ls_restrained_S_all 0.923
_refine_ls_R_factor_all 0.0443
_refine_ls_R_factor_gt 0.0396
_refine_ls_shift/su_max 0.000
_refine_ls_shift/su_mean 0.000
_refine_ls_structure_factor_coef Fsqd
_refine_ls_weighting_details 'calc w=1/[\s^2^(Fo^2^)+(0.0886P)^2^+2.7981P] where P=(Fo^2^+2Fc^2^)/3'
_refine_ls_weighting_scheme calc
_refine_ls_wR_factor_gt 0.1142
_refine_ls_wR_factor_ref 0.1166
_reflns_number_gt 926
_reflns_number_total 1063
_reflns_threshold_expression >2\s(I)
_cod_data_source_file ic200937u_si_003.cif
_cod_data_source_block Zn2(adb)2(dabco)_thermodynmaic_phase
_cod_database_code 4326064

loop_
_symmetry_equiv_pos_as_xyz
'x, y, z'
'-y, x, z'
'-x, -y, z'
'y, -x, z'
'-x, y, z'
'y, x, z'
'x, -y, z'
'-y, -x, z'
'x+1/2, y+1/2, z+1/2'
'-y+1/2, x+1/2, z+1/2'
'-x+1/2, -y+1/2, z+1/2'
'y+1/2, -x+1/2, z+1/2'
'-x+1/2, y+1/2, z+1/2'
'y+1/2, x+1/2, z+1/2'
'x+1/2, -y+1/2, z+1/2'
'-y+1/2, -x+1/2, z+1/2'
'-x, -y, -z'
'y, -x, -z'
'x, y, -z'
'-y, x, -z'
'x, -y, -z'
'-y, -x, -z'
'-x, y, -z'
'y, x, -z'
'-x+1/2, -y+1/2, -z+1/2'
'y+1/2, -x+1/2, -z+1/2'
'x+1/2, y+1/2, -z+1/2'
'-y+1/2, x+1/2, -z+1/2'
'x+1/2, -y+1/2, -z+1/2'
'-y+1/2, -x+1/2, -z+1/2'
'-x+1/2, y+1/2, -z+1/2'
'y+1/2, x+1/2, -z+1/2'

loop_
_atom_site_label
_atom_site_type_symbol
_atom_site_fract_x
_atom_site_fract_y
_atom_site_fract_z
_atom_site_U_iso_or_equiv
_atom_site_adp_type
_atom_site_occupancy
_atom_site_symmetry_multiplicity
_atom_site_calc_flag
_atom_site_refinement_flags
Zn1 Zn 0.0000 0.0000 0.15245(6) 0.0266(3) Uani 1 8 d S
O2 O 0.10220(11) 0.0000 0.1149(3) 0.0562(7) Uani 1 2 d S
N1 N 0.0000 0.0000 0.3658(5) 0.0339(11) Uani 1 8 d S
C6 C 0.4283(3) 0.0000 0.0000 0.088(3) Uani 1 4 d S
C3 C 0.2447(2) 0.0000 0.1211(4) 0.0844(17) Uani 1 2 d SD
H3 H 0.2212 0.0000 0.2046 0.101 Uiso 1 2 calc SR
C9 C 0.4622(3) -0.1862(5) 0.0000 0.109(2) Uani 1 2 d S
H9 H 0.4382 -0.2274 0.0000 0.131 Uiso 1 2 calc SR
C4 C 0.3149(2) 0.0000 0.1218(4) 0.105(2) Uani 1 2 d SD
H4 H 0.3383 0.0000 0.2056 0.126 Uiso 1 2 calc SR
C2 C 0.2086(2) 0.0000 0.0000 0.0534(13) Uani 1 4 d S
C8 C 0.4289(3) -0.1273(4) 0.0000 0.099(2) Uani 1 2 d S
H8 H 0.3813 -0.1278 0.0000 0.119 Uiso 1 2 calc SR
C5 C 0.3511(3) 0.0000 0.0000 0.084(2) Uani 1 4 d S
C7 C 0.4634(2) -0.0633(4) 0.0000 0.091(2) Uani 1 2 d S
C1 C 0.1314(2) 0.0000 0.0000 0.0427(10) Uani 1 4 d S
C10 C -0.0261(5) 0.0659(4) 0.4199(6) 0.087(6) Uani 0.375 1 d PDU
H10A H -0.0728(13) 0.0728(13) 0.384(7) 0.105 Uiso 0.75 2 d SPD
H10B H 0.0000 0.1080(14) 0.393(7) 0.105 Uiso 0.75 2 d SPD

loop_
_atom_site_aniso_label
_atom_site_aniso_U_11
_atom_site_aniso_U_22
_atom_site_aniso_U_33
_atom_site_aniso_U_23
_atom_site_aniso_U_13
_atom_site_aniso_U_12
Zn1 0.0286(3) 0.0286(3) 0.0225(4) 0.000 0.000 0.000
O2 0.0279(11) 0.097(2) 0.0438(13) 0.000 0.0045(10) 0.000
N1 0.0369(16) 0.0369(16) 0.028(2) 0.000 0.000 0.000
C6 0.032(3) 0.191(9) 0.041(3) 0.000 0.000 0.000
C3 0.034(2) 0.182(6) 0.037(2) 0.000 0.0040(16) 0.000
C9 0.073(3) 0.196(7) 0.058(3) 0.000 0.000 -0.011(4)
C4 0.035(2) 0.244(8) 0.036(2) 0.000 -0.0025(17) 0.000
C2 0.026(2) 0.095(4) 0.040(2) 0.000 0.000 0.000
C8 0.044(2) 0.192(7) 0.062(3) 0.000 0.000 0.001(3)
C5 0.028(3) 0.180(8) 0.044(3) 0.000 0.000 0.000
C7 0.034(2) 0.199(7) 0.040(2) 0.000 0.000 0.000(3)
C1 0.028(2) 0.056(3) 0.044(3) 0.000 0.000 0.000
C10 0.171(16) 0.066(5) 0.026(3) -0.001(3) -0.001(3) 0.060(7)

loop_
_atom_type_symbol
_atom_type_description
_atom_type_scat_dispersion_real
_atom_type_scat_dispersion_imag
_atom_type_scat_source
C C 0.0033 0.0016 'International Tables Vol C Tables 4.2.6.8 and 6.1.1.4'
H H 0.0000 0.0000 'International Tables Vol C Tables 4.2.6.8 and 6.1.1.4'
N N 0.0061 0.0033 'International Tables Vol C Tables 4.2.6.8 and 6.1.1.4'
O O 0.0106 0.0060 'International Tables Vol C Tables 4.2.6.8 and 6.1.1.4'
Zn Zn 0.2839 1.4301 'International Tables Vol C Tables 4.2.6.8 and 6.1.1.4'

loop_
_geom_angle_atom_site_label_1
_geom_angle_atom_site_label_2
_geom_angle_atom_site_label_3
_geom_angle
_geom_angle_site_symmetry_1
_geom_angle_site_symmetry_3
O2 Zn1 O2 159.39(15) 4 2
O2 Zn1 O2 88.17(3) 4 .
O2 Zn1 O2 88.17(3) 2 .
O2 Zn1 O2 88.17(3) 4 3
O2 Zn1 O2 88.17(3) 2 3
O2 Zn1 O2 159.39(15) . 3
O2 Zn1 N1 100.31(7) 4 .
O2 Zn1 N1 100.31(7) 2 .
O2 Zn1 N1 100.31(7) . .
O2 Zn1 N1 100.31(7) 3 .
O2 Zn1 Zn1 79.69(7) 4 17
O2 Zn1 Zn1 79.69(7) 2 17
O2 Zn1 Zn1 79.69(7) . 17
O2 Zn1 Zn1 79.69(7) 3 17
N1 Zn1 Zn1 180.0 . 17
C1 O2 Zn1 127.5(2) . .
C10 N1 C10 82.82(19) 5 6
C10 N1 C10 118.3(7) 6 .
C10 N1 C10 120.8(7) 5 3
C10 N1 C10 138.6(6) . 3
C10 N1 C10 82.82(19) 5 8
C7 C6 C7 122.0(6) 21 .
C7 C6 C5 119.0(3) 21 .
C7 C6 C5 119.0(3) . .
C2 C3 C4 121.3(4) . .
C2 C3 H3 119.3 . .
C4 C3 H3 119.3 . .
C8 C9 C9 119.4(4) . 5_655
C8 C9 H9 120.3 . .
C9 C9 H9 120.3 5_655 .
C3 C4 C5 120.7(4) . .
C3 C4 H4 119.7 . .
C5 C4 H4 119.7 . .
C3 C2 C3 117.9(4) 19 .
C3 C2 C1 121.0(2) 19 .
C3 C2 C1 121.0(2) . .
C9 C8 C7 122.3(5) . .
C9 C8 H8 118.8 . .
C7 C8 H8 118.8 . .
C4 C5 C4 118.1(5) 19 .
C4 C5 C6 121.0(3) 19 .
C4 C5 C6 121.0(3) . .
C6 C7 C8 122.8(4) . .
C6 C7 C7 119.0(3) . 5_655
C8 C7 C7 118.2(3) . 5_655
O2 C1 O2 125.7(4) 19 .
O2 C1 C2 117.2(2) 19 .
O2 C1 C2 117.2(2) . .
C10 C10 C10 135.000(2) 5 8
C10 C10 N1 69.8(4) 5 .
C10 C10 N1 68.2(4) 8 .
C10 C10 C10 90.000(2) 5 19_556
C10 C10 C10 90.000(1) 8 19_556
N1 C10 C10 110.7(3) . 19_556
C10 C10 C10 112.9(3) 8 23_556
N1 C10 C10 96.1(5) . 23_556
C10 C10 C10 114.1(3) 5 22_556
N1 C10 C10 94.3(5) . 22_556
C10 C10 C10 111.6(4) 8 4
N1 C10 C10 48.59(9) . 4
C10 C10 C10 90.000(1) 19_556 4
C10 C10 C10 59.7(6) 23_556 4
C10 C10 C10 102.30(12) 22_556 4
C10 C10 C10 113.4(4) 5 2
C10 C10 C10 90.000(1) 19_556 2
C10 C10 C10 102.59(10) 23_556 2
C10 C10 C10 90.000(1) 4 2
C10 C10 H10A 158(3) 5 .
N1 C10 H10A 108(3) . .
C10 C10 H10A 111(4) 19_556 .
C10 C10 H10A 144(4) 23_556 .
C10 C10 H10A 88(3) 22_556 .
C10 C10 H10A 155(4) 4 .
C10 C10 H10A 76.0(13) 2 .
C10 C10 H10B 160(3) 8 .
N1 C10 H10B 117(3) . .
C10 C10 H10B 105(4) 19_556 .
C10 C10 H10B 86(3) 23_556 .
C10 C10 H10B 139(4) 22_556 .
C10 C10 H10B 81.9(13) 4 .
C10 C10 H10B 163(4) 2 .
H10A C10 H10B 105.5(18) . .

loop_
_geom_bond_atom_site_label_1
_geom_bond_atom_site_label_2
_geom_bond_distance
_geom_bond_site_symmetry_2
Zn1 O2 2.029(2) 4
Zn1 O2 2.029(2) 2
Zn1 O2 2.029(2) .
Zn1 O2 2.029(2) 3
Zn1 N1 2.065(5) .
Zn1 Zn1 2.9508(12) 17
O2 C1 1.250(3) .
N1 C10 1.480(8) 5
N1 C10 1.480(8) 4
N1 C10 1.480(8) 6
N1 C10 1.480(8) .
N1 C10 1.480(8) 3
N1 C10 1.480(8) 8
N1 C10 1.480(8) 7
N1 C10 1.480(8) 2
C6 C7 1.413(7) 21
C6 C7 1.413(7) .
C6 C5 1.508(7) .
C3 C2 1.368(4) .
C3 C4 1.370(5) .
C3 H3 0.9300 .
C9 C8 1.321(9) .
C9 C9 1.478(11) 5_655
C9 H9 0.9300 .
C4 C5 1.375(5) .
C4 H4 0.9300 .
C2 C3 1.368(4) 19
C2 C1 1.508(6) .
C8 C7 1.420(8) .
C8 H8 0.9300 .
C5 C4 1.375(5) 19
C7 C7 1.432(8) 5_655
C1 O2 1.250(3) 19
C10 C10 1.02(2) 5
C10 C10 1.098(19) 8
C10 C10 1.551(11) 19_556
C10 C10 1.857(14) 23_556
C10 C10 1.901(14) 22_556
C10 C10 1.957(11) 4
C10 C10 1.957(11) 2
C10 H10A 0.985(19) .
C10 H10B 1.002(19) .

loop_
_platon_squeeze_void_nr
_platon_squeeze_void_average_x
_platon_squeeze_void_average_y
_platon_squeeze_void_average_z
_platon_squeeze_void_volume
_platon_squeeze_void_count_electrons
_platon_squeeze_void_content
1 0.250 0.250 -0.021 364 167 ' '
2 0.250 0.750 -0.021 364 167 ' '
3 0.750 0.250 -0.020 364 167 ' '
4 0.750 0.750 -0.021 364 167 ' '
